data_7703465
loop_
_publ_author_name
'Heitkemper, Tobias'
'Na\&s, Leonard'
'Sindlinger, Christian P.'

_publ_section_title
;
 2,5-Bis-trimethylsilyl substituted boroles.
;
_journal_issue 8
_journal_name_full 'Dalton transactions (Cambridge, England : 2003)'
_journal_page_first 2706
_journal_page_last 2714
_journal_paper_doi 10.1039/d0dt00393j
_journal_volume 49
_journal_year 2020
_chemical_formula_sum 'C48 H70 Si2 Zr'
_chemical_formula_weight 794.44
_chemical_properties_physical Air-sensitive,Moisture-sensitive
_space_group_crystal_system triclinic
_space_group_IT_number 2
_space_group_name_Hall '-P 1'
_space_group_name_H-M_alt 'P -1'
_atom_sites_solution_hydrogens geom
_audit_creation_method SHELXL-2014
_audit_update_record
;
2020-01-10 deposited with the CCDC.	2020-02-06 downloaded from the CCDC.
;
_cell_angle_alpha 79.764(2)
_cell_angle_beta 87.198(2)
_cell_angle_gamma 88.546(2)
_cell_formula_units_Z 4
_cell_length_a 12.5487(9)
_cell_length_b 17.0980(12)
_cell_length_c 21.7789(16)
_cell_measurement_reflns_used 9917
_cell_measurement_temperature 100(2)
_cell_measurement_theta_max 20.07
_cell_measurement_theta_min 2.17
_cell_volume 4592.3(6)
_computing_cell_refinement 'SAINT V8.30C'
_computing_data_collection 'APEX2 v2012.2'
_computing_data_reduction 'SAINT V8.30C'
_computing_molecular_graphics 'XP Version 5.1'
_computing_publication_material 'XP Version 5.1'
_computing_structure_refinement 'SHELXL-2018/3 (Sheldrick, 2018)'
_computing_structure_solution 'SHELXT 2014/4 (Sheldrick, 2014)'
_diffrn_ambient_temperature 100(2)
_diffrn_measured_fraction_theta_full 1.000
_diffrn_measured_fraction_theta_max 0.999
_diffrn_measurement_device_type 'Bruker Smart APEX II Quazar'
_diffrn_measurement_method 'omega scans'
_diffrn_radiation_type AgK\a
_diffrn_radiation_wavelength 0.56086
_diffrn_reflns_av_R_equivalents 0.0518
_diffrn_reflns_av_unetI/netI 0.0617
_diffrn_reflns_Laue_measured_fraction_full 1.000
_diffrn_reflns_Laue_measured_fraction_max 0.999
_diffrn_reflns_limit_h_max 15
_diffrn_reflns_limit_h_min -15
_diffrn_reflns_limit_k_max 21
_diffrn_reflns_limit_k_min -21
_diffrn_reflns_limit_l_max 27
_diffrn_reflns_limit_l_min -27
_diffrn_reflns_number 71186
_diffrn_reflns_point_group_measured_fraction_full 1.000
_diffrn_reflns_point_group_measured_fraction_max 0.999
_diffrn_reflns_theta_full 19.665
_diffrn_reflns_theta_max 20.844
_diffrn_reflns_theta_min 1.282
_diffrn_source 'INCOATEC Microsource'
_exptl_absorpt_coefficient_mu 0.800
_exptl_absorpt_correction_T_max 0.7446
_exptl_absorpt_correction_T_min 0.6897
_exptl_absorpt_correction_type multi-scan
_exptl_crystal_colour yellow
_exptl_crystal_density_diffrn 1.149
_exptl_crystal_description block
_exptl_crystal_F_000 1704
_exptl_crystal_recrystallization_method 'Re-crystallisation from solvent'
_exptl_crystal_size_max 0.211
_exptl_crystal_size_mid 0.155
_exptl_crystal_size_min 0.110
_refine_diff_density_max 0.678
_refine_diff_density_min -0.608
_refine_diff_density_rms 0.073
_refine_ls_extinction_method none
_refine_ls_goodness_of_fit_ref 1.022
_refine_ls_hydrogen_treatment constr
_refine_ls_matrix_type full
_refine_ls_number_parameters 986
_refine_ls_number_reflns 19626
_refine_ls_number_restraints 180
_refine_ls_restrained_S_all 1.027
_refine_ls_R_factor_all 0.0652
_refine_ls_R_factor_gt 0.0394
_refine_ls_shift/su_max 0.002
_refine_ls_shift/su_mean 0.000
_refine_ls_structure_factor_coef Fsqd
_refine_ls_weighting_details 'w=1/[\s^2^(Fo^2^)+(0.0346P)^2^+2.8111P] where P=(Fo^2^+2Fc^2^)/3'
_refine_ls_weighting_scheme calc
_refine_ls_wR_factor_gt 0.0824
_refine_ls_wR_factor_ref 0.0904
_reflns_Friedel_coverage 0.000
_reflns_number_gt 14559
_reflns_number_total 19626
_reflns_threshold_expression 'I > 2\s(I)'
_cod_data_source_file d0dt00393j2.cif
_cod_data_source_block sad_a
_cod_depositor_comments 'Adding full bibliography for 7703465--7703474.cif.'
_cod_database_code 7703465
_shelx_space_group_comment
;
The symmetry employed for this shelxl refinement is uniquely defined
by the following loop, which should always be used as a source of
symmetry information in preference to the above space-group names.
They are only intended as comments.
;
_shelxl_version_number 2014-3

loop_
_space_group_symop_operation_xyz
'x, y, z'
'-x, -y, -z'

loop_
_atom_site_label
_atom_site_type_symbol
_atom_site_fract_x
_atom_site_fract_y
_atom_site_fract_z
_atom_site_U_iso_or_equiv
_atom_site_adp_type
_atom_site_occupancy
_atom_site_site_symmetry_order
_atom_site_calc_flag
_atom_site_refinement_flags_posn
_atom_site_refinement_flags_adp
_atom_site_refinement_flags_occupancy
_atom_site_disorder_assembly
_atom_site_disorder_group
Zr1 Zr 0.97444(2) 1.06061(2) 0.27565(2) 0.01338(6) Uani 1 1 d . . . . .
C1 C 0.87568(18) 0.96431(14) 0.33363(11) 0.0139(5) Uani 1 1 d . . . . .
Si1 Si 0.85876(6) 1.09809(4) 0.11730(3) 0.01792(16) Uani 1 1 d . . . . .
Zr2 Zr 0.51211(2) 0.67845(2) 0.73728(2) 0.01380(6) Uani 1 1 d . . . . .
C2 C 0.80072(18) 0.94826(14) 0.29453(11) 0.0127(5) Uani 1 1 d . . . . .
Si2 Si 0.88179(6) 0.91597(5) 0.41698(3) 0.01959(16) Uani 1 1 d . . . . .
Si4 Si 0.65420(6) 0.65970(4) 0.88697(3) 0.02014(16) Uani 1 1 d . . . . .
C4 C 0.86345(18) 1.04726(14) 0.20070(12) 0.0151(5) Uani 1 1 d . . . . .
C7 C 1.1221(2) 1.04444(18) 0.19490(14) 0.0306(7) Uani 1 1 d . . . . .
H7 H 1.1255 1.0719 0.1503 0.037 Uiso 1 1 calc R U . . .
C29 C 0.4692(2) 0.8715(2) 0.48190(13) 0.0365(8) Uani 1 1 d . . . . .
H29A H 0.4110 0.8893 0.5080 0.055 Uiso 1 1 calc R U . . .
H29B H 0.5363 0.8948 0.4905 0.055 Uiso 1 1 calc R U . . .
H29C H 0.4756 0.8134 0.4913 0.055 Uiso 1 1 calc R U . . .
C6 C 1.08209(19) 0.96785(17) 0.21742(13) 0.0235(6) Uani 1 1 d . . . . .
H6 H 1.0525 0.9315 0.1915 0.028 Uiso 1 1 calc R U . . .
C5 C 1.1065(2) 0.94726(16) 0.28035(13) 0.0247(6) Uani 1 1 d . . . . .
H5 H 1.0980 0.8935 0.3068 0.030 Uiso 1 1 calc R U . . .
C8 C 1.1693(2) 1.07008(18) 0.24434(16) 0.0346(8) Uani 1 1 d . . . . .
H8 H 1.2131 1.1188 0.2409 0.042 Uiso 1 1 calc R U . . .
C9 C 1.1595(2) 1.01063(19) 0.29659(15) 0.0311(7) Uani 1 1 d . . . . .
H9 H 1.1959 1.0095 0.3366 0.037 Uiso 1 1 calc R U . . .
C10 C 1.0218(2) 1.17979(18) 0.32261(16) 0.0365(8) Uani 1 1 d . . . . .
H10 H 1.0953 1.1936 0.3324 0.044 Uiso 1 1 calc R U . . .
C11 C 0.9481(2) 1.13785(17) 0.36476(14) 0.0306(7) Uani 1 1 d . . . . .
H11 H 0.9593 1.1166 0.4098 0.037 Uiso 1 1 calc R U . . .
C12 C 0.8502(2) 1.14121(17) 0.33517(14) 0.0280(7) Uani 1 1 d . . . . .
H12 H 0.7800 1.1232 0.3559 0.034 Uiso 1 1 calc R U . . .
C13 C 0.8651(2) 1.18486(17) 0.27474(14) 0.0316(7) Uani 1 1 d . . . . .
H13 H 0.8073 1.2040 0.2454 0.038 Uiso 1 1 calc R U . . .
C14 C 0.9713(3) 1.20839(17) 0.26686(15) 0.0344(7) Uani 1 1 d . . . . .
H14 H 1.0021 1.2471 0.2309 0.041 Uiso 1 1 calc R U . . .
C15 C 1.0216(2) 0.92171(17) 0.44272(12) 0.0254(6) Uani 1 1 d . . . . .
H15A H 1.0243 0.8993 0.4873 0.038 Uiso 1 1 calc R U . . .
H15B H 1.0432 0.9774 0.4356 0.038 Uiso 1 1 calc R U . . .
H15C H 1.0701 0.8915 0.4187 0.038 Uiso 1 1 calc R U . . .
C16 C 0.7921(2) 0.9677(2) 0.46943(13) 0.0351(8) Uani 1 1 d . . . . .
H16A H 0.8004 0.9424 0.5130 0.053 Uiso 1 1 calc R U . . .
H16B H 0.7177 0.9638 0.4586 0.053 Uiso 1 1 calc R U . . .
H16C H 0.8114 1.0237 0.4640 0.053 Uiso 1 1 calc R U . . .
C17 C 0.8493(2) 0.80817(18) 0.43287(14) 0.0353(8) Uani 1 1 d . . . . .
H17A H 0.8724 0.7841 0.4744 0.053 Uiso 1 1 calc R U . . .
H17B H 0.8863 0.7817 0.4014 0.053 Uiso 1 1 calc R U . . .
H17C H 0.7721 0.8021 0.4312 0.053 Uiso 1 1 calc R U . . .
C18 C 0.9213(2) 1.19808(15) 0.10813(13) 0.0249(6) Uani 1 1 d . . . . .
H18A H 0.9248 1.2227 0.0639 0.037 Uiso 1 1 calc R U . . .
H18B H 0.9936 1.1919 0.1236 0.037 Uiso 1 1 calc R U . . .
H18C H 0.8784 1.2319 0.1321 0.037 Uiso 1 1 calc R U . . .
C19 C 0.9367(3) 1.04393(18) 0.06223(14) 0.0349(7) Uani 1 1 d . . . . .
H19A H 0.9425 1.0776 0.0208 0.052 Uiso 1 1 calc R U . . .
H19B H 0.9003 0.9948 0.0593 0.052 Uiso 1 1 calc R U . . .
H19C H 1.0082 1.0310 0.0776 0.052 Uiso 1 1 calc R U . . .
C21 C 0.71055(18) 0.89273(14) 0.31738(11) 0.0129(5) Uani 1 1 d . . . . .
C20 C 0.7206(2) 1.11529(18) 0.08931(13) 0.0328(7) Uani 1 1 d . . . . .
H20A H 0.7228 1.1502 0.0484 0.049 Uiso 1 1 calc R U . . .
H20B H 0.6768 1.1403 0.1192 0.049 Uiso 1 1 calc R U . . .
H20C H 0.6897 1.0643 0.0857 0.049 Uiso 1 1 calc R U . . .
C23 C 0.53885(19) 0.86971(15) 0.37343(11) 0.0151(5) Uani 1 1 d . . . . .
C22 C 0.62450(18) 0.91884(14) 0.35132(11) 0.0138(5) Uani 1 1 d . . . . .
H22 H 0.6239 0.9715 0.3597 0.017 Uiso 1 1 calc R U . . .
C28 C 0.4311(2) 0.98815(17) 0.39934(16) 0.0383(8) Uani 1 1 d . . . . .
H28A H 0.4207 1.0058 0.3547 0.057 Uiso 1 1 calc R U . . .
H28B H 0.4948 1.0130 0.4111 0.057 Uiso 1 1 calc R U . . .
H28C H 0.3686 1.0036 0.4235 0.057 Uiso 1 1 calc R U . . .
C27 C 0.44550(19) 0.89791(15) 0.41293(12) 0.0182(6) Uani 1 1 d . . . . .
C26 C 0.70995(19) 0.81604(14) 0.30385(11) 0.0155(5) Uani 1 1 d . . . . .
H26 H 0.7679 0.7983 0.2798 0.019 Uiso 1 1 calc R U . . .
C30 C 0.3400(2) 0.86123(18) 0.40116(14) 0.0313(7) Uani 1 1 d . . . . .
H30A H 0.3262 0.8739 0.3565 0.047 Uiso 1 1 calc R U . . .
H30B H 0.2818 0.8829 0.4251 0.047 Uiso 1 1 calc R U . . .
H30C H 0.3443 0.8034 0.4143 0.047 Uiso 1 1 calc R U . . .
C39 C 0.61863(18) 0.96180(14) 0.18809(11) 0.0134(5) Uani 1 1 d . . . . .
H39 H 0.5866 0.9930 0.2162 0.016 Uiso 1 1 calc R U . . .
C38 C 0.72792(18) 0.94842(14) 0.18745(11) 0.0123(5) Uani 1 1 d . . . . .
Si3 Si 0.60145(6) 0.60259(5) 0.59110(3) 0.02077(16) Uani 1 1 d . . . . .
C3 C 0.79924(18) 0.98591(14) 0.22683(11) 0.0126(5) Uani 1 1 d . . . . .
C41 C 0.43435(19) 0.94914(16) 0.14920(13) 0.0212(6) Uani 1 1 d . . . . .
C40 C 0.55472(19) 0.93023(15) 0.14812(12) 0.0161(5) Uani 1 1 d . . . . .
C42 C 0.3865(2) 0.9131(2) 0.21381(17) 0.0491(10) Uani 1 1 d . . . . .
H42A H 0.3099 0.9257 0.2159 0.074 Uiso 1 1 calc R U . . .
H42B H 0.4217 0.9352 0.2459 0.074 Uiso 1 1 calc R U . . .
H42C H 0.3972 0.8553 0.2209 0.074 Uiso 1 1 calc R U . . .
C43 C 0.3781(2) 0.9172(2) 0.09885(19) 0.0576(12) Uani 1 1 d . . . . .
H43A H 0.3018 0.9306 0.1015 0.086 Uiso 1 1 calc R U . . .
H43B H 0.3877 0.8593 0.1049 0.086 Uiso 1 1 calc R U . . .
H43C H 0.4085 0.9410 0.0577 0.086 Uiso 1 1 calc R U . . .
C45 C 0.6039(2) 0.88301(15) 0.10929(12) 0.0189(6) Uani 1 1 d . . . . .
H45 H 0.5613 0.8613 0.0818 0.023 Uiso 1 1 calc R U . . .
C44 C 0.4163(2) 1.03885(17) 0.13840(14) 0.0303(7) Uani 1 1 d . . . . .
H44A H 0.3395 1.0509 0.1372 0.045 Uiso 1 1 calc R U . . .
H44B H 0.4515 1.0628 0.0986 0.045 Uiso 1 1 calc R U . . .
H44C H 0.4461 1.0606 0.1724 0.045 Uiso 1 1 calc R U . . .
C48 C 0.7033(2) 0.73704(16) 0.06846(14) 0.0287(7) Uani 1 1 d . . . . .
H48A H 0.7375 0.7048 0.0399 0.043 Uiso 1 1 calc R U . . .
H48B H 0.6289 0.7483 0.0577 0.043 Uiso 1 1 calc R U . . .
H48C H 0.7055 0.7080 0.1114 0.043 Uiso 1 1 calc R U . . .
C47 C 0.7627(2) 0.81550(16) 0.06280(12) 0.0225(6) Uani 1 1 d . . . . .
C46 C 0.71339(19) 0.86579(14) 0.10871(11) 0.0158(5) Uani 1 1 d . . . . .
C50 C 0.7537(3) 0.86369(18) -0.00345(13) 0.0355(8) Uani 1 1 d . . . . .
H50A H 0.7879 0.9151 -0.0061 0.053 Uiso 1 1 calc R U . . .
H50B H 0.6783 0.8723 -0.0128 0.053 Uiso 1 1 calc R U . . .
H50C H 0.7892 0.8344 -0.0337 0.053 Uiso 1 1 calc R U . . .
C51 C 0.77352(18) 0.89931(14) 0.14837(11) 0.0141(5) Uani 1 1 d . . . . .
H51 H 0.8481 0.8886 0.1490 0.017 Uiso 1 1 calc R U . . .
C52 C 0.60974(19) 0.60889(14) 0.67555(12) 0.0163(5) Uani 1 1 d . . . . .
C53 C 0.69022(18) 0.57737(14) 0.71233(11) 0.0139(5) Uani 1 1 d . . . . .
C54 C 0.69659(18) 0.58561(14) 0.77984(11) 0.0134(5) Uani 1 1 d . . . . .
C55 C 0.63561(18) 0.63804(14) 0.80732(11) 0.0153(5) Uani 1 1 d . . . . .
C56 C 0.5908(2) 0.81166(16) 0.74003(14) 0.0286(7) Uani 1 1 d . . . . .
H56 H 0.6372 0.8241 0.7730 0.034 Uiso 1 1 calc R U . . .
C57 C 0.4803(3) 0.82307(17) 0.73872(19) 0.0432(9) Uani 1 1 d . . . . .
H57 H 0.4347 0.8454 0.7706 0.052 Uiso 1 1 calc R U . . .
C58 C 0.4478(2) 0.81174(18) 0.68119(19) 0.0448(10) Uani 1 1 d . . . . .
H58 H 0.3749 0.8239 0.6650 0.054 Uiso 1 1 calc R U . . .
C59 C 0.5373(3) 0.79295(17) 0.64641(14) 0.0351(8) Uani 1 1 d . . . . .
H59 H 0.5394 0.7886 0.6012 0.042 Uiso 1 1 calc R U . . .
C60 C 0.6264(2) 0.79173(15) 0.68305(13) 0.0231(6) Uani 1 1 d . . . . .
H60 H 0.7027 0.7873 0.6682 0.028 Uiso 1 1 calc R U . . .
C61 C 0.3683(2) 0.58018(16) 0.72923(13) 0.0218(6) Uani 1 1 d . . . . .
H61 H 0.3584 0.5537 0.6925 0.026 Uiso 1 1 calc R U . . .
C62 C 0.4228(2) 0.54744(16) 0.78277(14) 0.0252(6) Uani 1 1 d . . . . .
H62 H 0.4590 0.4941 0.7904 0.030 Uiso 1 1 calc R U . . .
C63 C 0.4044(2) 0.59715(17) 0.82711(13) 0.0257(6) Uani 1 1 d . . . . .
H63 H 0.4249 0.5850 0.8716 0.031 Uiso 1 1 calc R U . . .
C64 C 0.3398(2) 0.66106(16) 0.80070(13) 0.0234(6) Uani 1 1 d . . . . .
H64 H 0.3051 0.7014 0.8236 0.028 Uiso 1 1 calc R U . . .
C65 C 0.31694(19) 0.65074(16) 0.74009(13) 0.0217(6) Uani 1 1 d . . . . .
H65 H 0.2632 0.6821 0.7130 0.026 Uiso 1 1 calc R U . . .
C66 C 0.4600(2) 0.62214(17) 0.56717(13) 0.0275(7) Uani 1 1 d . . . . .
H66A H 0.4585 0.6323 0.5215 0.041 Uiso 1 1 calc R U . . .
H66B H 0.4311 0.6686 0.5834 0.041 Uiso 1 1 calc R U . . .
H66C H 0.4167 0.5757 0.5842 0.041 Uiso 1 1 calc R U . . .
C67 C 0.6856(2) 0.6805(2) 0.54148(13) 0.0383(8) Uani 1 1 d . . . . .
H67A H 0.6665 0.6858 0.4978 0.057 Uiso 1 1 calc R U . . .
H67B H 0.7611 0.6650 0.5451 0.057 Uiso 1 1 calc R U . . .
H67C H 0.6732 0.7314 0.5556 0.057 Uiso 1 1 calc R U . . .
C37 C 0.54245(19) 0.79332(15) 0.35992(12) 0.0184(6) Uani 1 1 d . . . . .
H37 H 0.4854 0.7587 0.3752 0.022 Uiso 1 1 calc R U . . .
C68 C 0.6429(3) 0.50527(19) 0.56897(14) 0.0392(8) Uani 1 1 d . . . . .
H68A H 0.6198 0.5035 0.5269 0.059 Uiso 1 1 calc R U . . .
H68B H 0.6099 0.4619 0.5988 0.059 Uiso 1 1 calc R U . . .
H68C H 0.7207 0.4993 0.5696 0.059 Uiso 1 1 calc R U . . .
C69 C 0.7862(2) 0.7102(2) 0.88487(17) 0.0474(10) Uani 1 1 d . . . . .
H69A H 0.8031 0.7157 0.9273 0.071 Uiso 1 1 calc R U . . .
H69B H 0.7821 0.7629 0.8586 0.071 Uiso 1 1 calc R U . . .
H69C H 0.8421 0.6782 0.8676 0.071 Uiso 1 1 calc R U . . .
C70 C 0.6491(3) 0.57420(18) 0.95250(13) 0.0411(8) Uani 1 1 d . . . . .
H70A H 0.6462 0.5937 0.9922 0.062 Uiso 1 1 calc R U . . .
H70B H 0.7130 0.5406 0.9499 0.062 Uiso 1 1 calc R U . . .
H70C H 0.5854 0.5431 0.9500 0.062 Uiso 1 1 calc R U . . .
C71 C 0.5487(2) 0.73177(16) 0.90648(13) 0.0256(6) Uani 1 1 d . . . . .
H71A H 0.5596 0.7436 0.9481 0.038 Uiso 1 1 calc R U . . .
H71B H 0.4783 0.7085 0.9060 0.038 Uiso 1 1 calc R U . . .
H71C H 0.5531 0.7809 0.8756 0.038 Uiso 1 1 calc R U . . .
C72 C 0.78339(18) 0.53286(14) 0.68765(11) 0.0138(5) Uani 1 1 d . . . . .
C73 C 0.86751(19) 0.57452(15) 0.65465(11) 0.0156(5) Uani 1 1 d . . . . .
H73 H 0.8659 0.6310 0.6482 0.019 Uiso 1 1 calc R U . . .
C74 C 0.95502(19) 0.53503(15) 0.63066(11) 0.0161(5) Uani 1 1 d . . . . .
C75 C 1.0476(2) 0.58292(16) 0.59493(12) 0.0205(6) Uani 1 1 d . . . . .
C76 C 1.0049(2) 0.6507(2) 0.54607(15) 0.0397(8) Uani 1 1 d . . . . .
H76A H 1.0649 0.6796 0.5228 0.059 Uiso 1 1 calc R U . . .
H76B H 0.9609 0.6871 0.5670 0.059 Uiso 1 1 calc R U . . .
H76C H 0.9617 0.6287 0.5171 0.059 Uiso 1 1 calc R U . . .
C77 C 1.1242(3) 0.5321(2) 0.56131(18) 0.0514(10) Uani 1 1 d . . . . .
H77A H 1.1802 0.5656 0.5381 0.077 Uiso 1 1 calc R U . . .
H77B H 1.0849 0.5073 0.5322 0.077 Uiso 1 1 calc R U . . .
H77C H 1.1568 0.4906 0.5920 0.077 Uiso 1 1 calc R U . . .
C78 C 1.1098(2) 0.6198(2) 0.64100(15) 0.0398(8) Uani 1 1 d . . . . .
H78A H 1.1669 0.6527 0.6183 0.060 Uiso 1 1 calc R U . . .
H78B H 1.1409 0.5775 0.6716 0.060 Uiso 1 1 calc R U . . .
H78C H 1.0614 0.6530 0.6626 0.060 Uiso 1 1 calc R U . . .
C79 C 0.95509(19) 0.45263(15) 0.64193(12) 0.0188(6) Uani 1 1 d . . . . .
H79 H 1.0135 0.4249 0.6258 0.023 Uiso 1 1 calc R U . . .
C80 C 0.8724(2) 0.40866(15) 0.67616(12) 0.0173(5) Uani 1 1 d . . . . .
C81 C 0.8776(2) 0.31756(15) 0.68710(13) 0.0216(6) Uani 1 1 d . . . . .
C82 C 0.8780(3) 0.29098(18) 0.62317(15) 0.0435(9) Uani 1 1 d . . . . .
H82A H 0.8765 0.2328 0.6293 0.065 Uiso 1 1 calc R U . . .
H82B H 0.9427 0.3099 0.5985 0.065 Uiso 1 1 calc R U . . .
H82C H 0.8150 0.3133 0.6010 0.065 Uiso 1 1 calc R U . . .
C83 C 0.9776(3) 0.28800(19) 0.72056(19) 0.0526(10) Uani 1 1 d . . . . .
H83A H 0.9815 0.2298 0.7265 0.079 Uiso 1 1 calc R U . . .
H83B H 0.9758 0.3048 0.7613 0.079 Uiso 1 1 calc R U . . .
H83C H 1.0404 0.3102 0.6956 0.079 Uiso 1 1 calc R U . . .
C84 C 0.7823(2) 0.27999(17) 0.72532(16) 0.0397(8) Uani 1 1 d . . . . .
H84A H 0.7887 0.2220 0.7301 0.060 Uiso 1 1 calc R U . . .
H84B H 0.7168 0.2982 0.7040 0.060 Uiso 1 1 calc R U . . .
H84C H 0.7796 0.2954 0.7666 0.060 Uiso 1 1 calc R U . . .
C85 C 0.78724(19) 0.45031(14) 0.69840(11) 0.0157(5) Uani 1 1 d . . . . .
H85 H 0.7301 0.4217 0.7216 0.019 Uiso 1 1 calc R U . . .
C86 C 0.76941(18) 0.52722(14) 0.81858(11) 0.0128(5) Uani 1 1 d . . . . .
C87 C 0.87724(18) 0.54012(14) 0.82290(11) 0.0139(5) Uani 1 1 d . . . . .
H87 H 0.9088 0.5858 0.7982 0.017 Uiso 1 1 calc R U . . .
C88 C 0.94036(19) 0.48730(15) 0.86281(12) 0.0163(5) Uani 1 1 d . . . . .
C89 C 1.05929(19) 0.50198(15) 0.86674(12) 0.0201(6) Uani 1 1 d . . . . .
C90 C 1.0799(3) 0.58937(19) 0.8641(2) 0.0653(13) Uani 1 1 d . . . . .
H90A H 1.1551 0.5964 0.8718 0.098 Uiso 1 1 calc R U . . .
H90B H 1.0346 0.6093 0.8961 0.098 Uiso 1 1 calc R U . . .
H90C H 1.0634 0.6190 0.8228 0.098 Uiso 1 1 calc R U . . .
C91 C 1.1179(2) 0.4735(3) 0.81248(19) 0.0700(14) Uani 1 1 d . . . . .
H91A H 1.1945 0.4824 0.8141 0.105 Uiso 1 1 calc R U . . .
H91B H 1.0916 0.5030 0.7732 0.105 Uiso 1 1 calc R U . . .
H91C H 1.1057 0.4167 0.8149 0.105 Uiso 1 1 calc R U . . .
C92 C 1.1050(3) 0.4581(2) 0.92679(17) 0.0549(11) Uani 1 1 d . . . . .
H92A H 1.1804 0.4711 0.9276 0.082 Uiso 1 1 calc R U . . .
H92B H 1.0983 0.4007 0.9288 0.082 Uiso 1 1 calc R U . . .
H92C H 1.0657 0.4742 0.9627 0.082 Uiso 1 1 calc R U . . .
C94 C 0.89194(19) 0.42012(15) 0.89704(12) 0.0180(6) Uani 1 1 d . . . . .
H94 H 0.9338 0.3837 0.9245 0.022 Uiso 1 1 calc R U . . .
C93 C 0.7356(2) 0.33030(15) 0.93387(12) 0.0216(6) Uani 1 1 d . . . . .
C95 C 0.78422(19) 0.40392(14) 0.89272(12) 0.0167(5) Uani 1 1 d . . . . .
C96 C 0.8021(2) 0.25602(16) 0.92441(13) 0.0272(6) Uani 1 1 d . . . . .
H96A H 0.7704 0.2088 0.9503 0.041 Uiso 1 1 calc R U . . .
H96B H 0.8753 0.2615 0.9366 0.041 Uiso 1 1 calc R U . . .
H96C H 0.8028 0.2505 0.8804 0.041 Uiso 1 1 calc R U . . .
C97 C 0.7382(2) 0.34130(17) 1.00228(13) 0.0299(7) Uani 1 1 d . . . . .
H97A H 0.7074 0.2947 1.0295 0.045 Uiso 1 1 calc R U . . .
H97B H 0.6966 0.3890 1.0080 0.045 Uiso 1 1 calc R U . . .
H97C H 0.8121 0.3472 1.0130 0.045 Uiso 1 1 calc R U . . .
C98 C 0.6203(2) 0.31779(17) 0.91903(15) 0.0317(7) Uani 1 1 d . . . . .
H98A H 0.5923 0.2709 0.9472 0.047 Uiso 1 1 calc R U . . .
H98B H 0.6177 0.3097 0.8757 0.047 Uiso 1 1 calc R U . . .
H98C H 0.5770 0.3647 0.9247 0.047 Uiso 1 1 calc R U . . .
C99 C 0.72477(19) 0.45855(14) 0.85293(11) 0.0157(5) Uani 1 1 d . . . . .
H99 H 0.6514 0.4488 0.8490 0.019 Uiso 1 1 calc R U . . .
C49 C 0.8805(2) 0.79525(17) 0.07392(14) 0.0288(7) Uani 1 1 d . . . . .
H49A H 0.9210 0.8444 0.0687 0.043 Uiso 1 1 calc R U . . .
H49B H 0.9084 0.7627 0.0438 0.043 Uiso 1 1 calc R U . . .
H49C H 0.8876 0.7656 0.1164 0.043 Uiso 1 1 calc R U . . .
C100 C 0.62636(19) 0.76516(14) 0.32488(11) 0.0158(5) Uani 1 1 d D U . . .
C101 C 0.6234(2) 0.68099(16) 0.31013(14) 0.0270(6) Uani 1 1 d D U . . .
C102 C 0.6296(5) 0.6218(2) 0.3740(2) 0.0577(17) Uani 0.764(6) 1 d D U P A 1
H10A H 0.6227 0.5672 0.3669 0.087 Uiso 0.764(6) 1 calc R U P A 1
H10B H 0.5716 0.6340 0.4028 0.087 Uiso 0.764(6) 1 calc R U P A 1
H10C H 0.6984 0.6272 0.3922 0.087 Uiso 0.764(6) 1 calc R U P A 1
C103 C 0.5219(4) 0.6681(3) 0.2813(3) 0.069(2) Uani 0.764(6) 1 d D U P A 1
H10D H 0.5159 0.6117 0.2791 0.103 Uiso 0.764(6) 1 calc R U P A 1
H10E H 0.5211 0.6997 0.2392 0.103 Uiso 0.764(6) 1 calc R U P A 1
H10F H 0.4616 0.6844 0.3068 0.103 Uiso 0.764(6) 1 calc R U P A 1
C104 C 0.7177(4) 0.6610(3) 0.2698(3) 0.0415(13) Uani 0.764(6) 1 d D U P A 1
H10G H 0.7122 0.6061 0.2630 0.062 Uiso 0.764(6) 1 calc R U P A 1
H10H H 0.7837 0.6666 0.2907 0.062 Uiso 0.764(6) 1 calc R U P A 1
H10I H 0.7183 0.6972 0.2295 0.062 Uiso 0.764(6) 1 calc R U P A 1
C105 C 0.5445(10) 0.6265(6) 0.3483(6) 0.033(3) Uani 0.236(6) 1 d D U P A 2
H10J H 0.5488 0.5746 0.3350 0.050 Uiso 0.236(6) 1 calc R U P A 2
H10K H 0.4724 0.6491 0.3424 0.050 Uiso 0.236(6) 1 calc R U P A 2
H10L H 0.5606 0.6200 0.3925 0.050 Uiso 0.236(6) 1 calc R U P A 2
C106 C 0.7315(10) 0.6415(9) 0.3170(12) 0.080(6) Uani 0.236(6) 1 d D U P A 2
H10M H 0.7244 0.5840 0.3200 0.119 Uiso 0.236(6) 1 calc R U P A 2
H10N H 0.7626 0.6524 0.3549 0.119 Uiso 0.236(6) 1 calc R U P A 2
H10O H 0.7779 0.6623 0.2806 0.119 Uiso 0.236(6) 1 calc R U P A 2
C107 C 0.5868(19) 0.6931(9) 0.2408(6) 0.077(5) Uani 0.236(6) 1 d D U P A 2
H10P H 0.5597 0.6429 0.2325 0.116 Uiso 0.236(6) 1 calc R U P A 2
H10Q H 0.6477 0.7097 0.2120 0.116 Uiso 0.236(6) 1 calc R U P A 2
H10R H 0.5304 0.7340 0.2349 0.116 Uiso 0.236(6) 1 calc R U P A 2

loop_
_atom_site_aniso_label
_atom_site_aniso_U_11
_atom_site_aniso_U_22
_atom_site_aniso_U_33
_atom_site_aniso_U_23
_atom_site_aniso_U_13
_atom_site_aniso_U_12
Zr1 0.00973(10) 0.01033(11) 0.02063(12) -0.00394(9) -0.00213(9) 0.00024(8)
C1 0.0111(12) 0.0130(13) 0.0179(13) -0.0042(10) 0.0012(10) 0.0039(9)
Si1 0.0187(4) 0.0167(4) 0.0175(4) -0.0005(3) 0.0007(3) -0.0042(3)
Zr2 0.01023(10) 0.00958(11) 0.02140(12) -0.00199(9) -0.00180(9) 0.00052(8)
C2 0.0116(12) 0.0087(12) 0.0181(13) -0.0037(10) 0.0003(10) 0.0027(9)
Si2 0.0145(4) 0.0284(4) 0.0156(4) -0.0029(3) -0.0018(3) -0.0008(3)
Si4 0.0179(4) 0.0218(4) 0.0234(4) -0.0114(3) -0.0031(3) 0.0040(3)
C4 0.0106(12) 0.0132(13) 0.0218(13) -0.0043(10) -0.0008(10) 0.0006(9)
C7 0.0148(14) 0.0373(18) 0.0324(17) 0.0085(14) 0.0124(13) 0.0080(12)
C29 0.0239(16) 0.061(2) 0.0251(16) -0.0101(15) 0.0022(13) 0.0064(15)
C6 0.0115(13) 0.0302(16) 0.0320(16) -0.0164(13) 0.0038(11) 0.0057(11)
C5 0.0185(14) 0.0185(15) 0.0340(16) 0.0013(12) 0.0043(12) 0.0106(11)
C8 0.0079(13) 0.0330(18) 0.063(2) -0.0087(16) 0.0050(14) -0.0060(12)
C9 0.0119(13) 0.043(2) 0.0404(18) -0.0126(15) -0.0065(13) 0.0106(12)
C10 0.0324(17) 0.0252(17) 0.060(2) -0.0254(16) -0.0120(16) -0.0039(13)
C11 0.0429(18) 0.0239(16) 0.0298(16) -0.0170(13) -0.0107(14) 0.0086(13)
C12 0.0280(16) 0.0226(16) 0.0369(17) -0.0167(13) 0.0023(13) 0.0068(12)
C13 0.0390(18) 0.0189(16) 0.0394(18) -0.0123(13) -0.0110(14) 0.0175(13)
C14 0.050(2) 0.0115(15) 0.0432(19) -0.0091(13) 0.0031(16) -0.0051(13)
C15 0.0207(14) 0.0350(17) 0.0200(14) -0.0034(12) -0.0038(12) 0.0029(12)
C16 0.0224(15) 0.063(2) 0.0225(16) -0.0158(15) -0.0010(13) 0.0006(14)
C17 0.0353(17) 0.0339(18) 0.0313(17) 0.0127(14) -0.0111(14) -0.0073(14)
C18 0.0266(15) 0.0185(15) 0.0273(15) 0.0034(12) -0.0021(12) -0.0054(11)
C19 0.050(2) 0.0266(17) 0.0275(16) -0.0055(13) 0.0146(15) -0.0087(14)
C21 0.0110(12) 0.0143(13) 0.0133(12) -0.0019(10) -0.0037(10) 0.0011(9)
C20 0.0311(16) 0.0346(18) 0.0266(16) 0.0141(13) -0.0094(13) -0.0097(13)
C23 0.0133(12) 0.0160(13) 0.0152(13) -0.0013(10) -0.0003(10) 0.0025(10)
C22 0.0153(12) 0.0109(13) 0.0155(13) -0.0030(10) -0.0031(10) 0.0016(9)
C28 0.0339(17) 0.0218(17) 0.056(2) -0.0066(15) 0.0238(16) 0.0042(13)
C27 0.0133(12) 0.0181(14) 0.0224(14) -0.0025(11) 0.0033(11) 0.0010(10)
C26 0.0151(12) 0.0154(13) 0.0164(13) -0.0040(10) -0.0003(10) 0.0031(10)
C30 0.0163(14) 0.0385(19) 0.0415(18) -0.0155(15) 0.0046(13) 0.0007(12)
C39 0.0145(12) 0.0105(12) 0.0151(12) -0.0024(10) 0.0019(10) 0.0002(9)
C38 0.0136(12) 0.0091(12) 0.0134(12) 0.0006(9) -0.0003(10) -0.0021(9)
Si3 0.0184(4) 0.0253(4) 0.0178(4) -0.0013(3) -0.0027(3) -0.0008(3)
C3 0.0095(11) 0.0125(13) 0.0165(13) -0.0051(10) -0.0015(10) 0.0033(9)
C41 0.0125(13) 0.0203(15) 0.0314(16) -0.0062(12) -0.0032(11) 0.0006(10)
C40 0.0130(12) 0.0139(13) 0.0212(13) -0.0017(10) -0.0039(10) -0.0006(10)
C42 0.0162(15) 0.049(2) 0.068(3) 0.0232(18) 0.0077(16) 0.0061(14)
C43 0.0213(17) 0.067(3) 0.102(3) -0.057(2) -0.0306(19) 0.0150(16)
C45 0.0192(13) 0.0158(14) 0.0236(14) -0.0070(11) -0.0085(11) -0.0004(10)
C44 0.0204(15) 0.0269(17) 0.0440(19) -0.0072(14) -0.0064(13) 0.0075(12)
C48 0.0285(16) 0.0251(16) 0.0380(17) -0.0194(13) -0.0049(13) 0.0007(12)
C47 0.0250(14) 0.0227(15) 0.0225(14) -0.0113(12) -0.0016(12) 0.0033(11)
C46 0.0187(13) 0.0128(13) 0.0162(13) -0.0035(10) -0.0007(11) 0.0008(10)
C50 0.051(2) 0.0328(18) 0.0246(16) -0.0132(14) 0.0002(15) 0.0071(15)
C51 0.0095(12) 0.0140(13) 0.0175(13) 0.0006(10) -0.0009(10) -0.0006(9)
C52 0.0141(12) 0.0128(13) 0.0208(14) -0.0001(10) 0.0009(10) -0.0012(10)
C53 0.0123(12) 0.0092(12) 0.0193(13) -0.0004(10) 0.0021(10) -0.0010(9)
C54 0.0077(11) 0.0120(13) 0.0200(13) -0.0012(10) -0.0007(10) -0.0027(9)
C55 0.0123(12) 0.0139(13) 0.0202(13) -0.0046(10) -0.0007(10) 0.0001(10)
C56 0.0373(17) 0.0165(15) 0.0330(17) -0.0051(12) -0.0002(14) -0.0151(12)
C57 0.0390(19) 0.0094(15) 0.078(3) -0.0076(16) 0.0264(19) 0.0007(13)
C58 0.0236(17) 0.0163(16) 0.086(3) 0.0159(17) -0.0134(18) 0.0045(12)
C59 0.055(2) 0.0161(16) 0.0315(17) 0.0093(13) -0.0155(15) -0.0105(14)
C60 0.0202(14) 0.0135(14) 0.0329(16) 0.0030(12) 0.0018(12) -0.0045(11)
C61 0.0159(13) 0.0200(15) 0.0308(16) -0.0081(12) 0.0034(12) -0.0090(11)
C62 0.0152(13) 0.0128(14) 0.0442(18) 0.0036(12) 0.0015(12) -0.0038(10)
C63 0.0192(14) 0.0282(16) 0.0273(15) 0.0030(13) 0.0010(12) -0.0115(12)
C64 0.0157(13) 0.0246(16) 0.0311(16) -0.0100(12) 0.0080(12) -0.0029(11)
C65 0.0101(12) 0.0230(15) 0.0316(16) -0.0036(12) -0.0013(11) -0.0008(10)
C66 0.0250(15) 0.0314(17) 0.0253(15) -0.0003(13) -0.0093(12) -0.0045(12)
C67 0.0290(17) 0.058(2) 0.0232(16) 0.0078(15) -0.0040(13) -0.0096(15)
C37 0.0140(13) 0.0164(14) 0.0240(14) -0.0018(11) 0.0017(11) -0.0035(10)
C68 0.044(2) 0.047(2) 0.0308(17) -0.0203(15) -0.0107(15) 0.0130(16)
C69 0.0258(17) 0.070(3) 0.059(2) -0.047(2) 0.0039(16) -0.0079(16)
C70 0.074(2) 0.0287(18) 0.0233(16) -0.0110(14) -0.0129(16) 0.0171(16)
C71 0.0319(16) 0.0236(16) 0.0214(14) -0.0065(12) 0.0033(12) 0.0050(12)
C72 0.0136(12) 0.0142(13) 0.0144(12) -0.0048(10) -0.0035(10) 0.0017(10)
C73 0.0177(13) 0.0132(13) 0.0162(13) -0.0023(10) -0.0035(10) 0.0011(10)
C74 0.0128(12) 0.0183(14) 0.0179(13) -0.0044(11) -0.0004(10) -0.0008(10)
C75 0.0161(13) 0.0212(15) 0.0247(14) -0.0060(11) 0.0039(11) -0.0021(11)
C76 0.0306(17) 0.046(2) 0.0368(18) 0.0061(15) 0.0045(15) -0.0066(15)
C77 0.038(2) 0.039(2) 0.077(3) -0.0195(19) 0.0367(19) -0.0109(16)
C78 0.0320(18) 0.048(2) 0.0392(19) -0.0051(16) 0.0033(15) -0.0223(15)
C79 0.0156(13) 0.0194(14) 0.0229(14) -0.0088(11) 0.0019(11) 0.0033(10)
C80 0.0192(13) 0.0139(13) 0.0196(13) -0.0053(11) -0.0009(11) 0.0009(10)
C81 0.0217(14) 0.0131(14) 0.0292(15) -0.0033(11) 0.0041(12) 0.0039(10)
C82 0.068(2) 0.0207(17) 0.044(2) -0.0134(15) 0.0019(18) 0.0024(16)
C83 0.042(2) 0.0199(18) 0.091(3) 0.0099(18) -0.024(2) 0.0026(14)
C84 0.0428(19) 0.0146(15) 0.059(2) -0.0058(14) 0.0164(17) 0.0004(13)
C85 0.0151(12) 0.0157(13) 0.0163(13) -0.0026(10) 0.0002(10) -0.0023(10)
C86 0.0135(12) 0.0117(13) 0.0136(12) -0.0037(10) 0.0004(10) 0.0023(9)
C87 0.0128(12) 0.0119(13) 0.0161(13) -0.0009(10) 0.0019(10) -0.0014(9)
C88 0.0143(12) 0.0149(13) 0.0195(13) -0.0027(10) 0.0009(10) 0.0005(10)
C89 0.0125(13) 0.0174(14) 0.0286(15) 0.0014(11) -0.0028(11) -0.0010(10)
C90 0.0220(17) 0.026(2) 0.146(4) -0.004(2) -0.029(2) -0.0040(14)
C91 0.0128(17) 0.140(4) 0.069(3) -0.054(3) 0.0085(17) -0.013(2)
C92 0.0269(18) 0.068(3) 0.059(2) 0.025(2) -0.0248(17) -0.0165(17)
C94 0.0156(13) 0.0151(14) 0.0217(14) 0.0016(11) -0.0034(11) 0.0029(10)
C93 0.0199(14) 0.0162(14) 0.0257(15) 0.0040(11) 0.0008(11) -0.0025(11)
C95 0.0163(13) 0.0126(13) 0.0206(14) -0.0016(10) -0.0010(11) 0.0005(10)
C96 0.0304(16) 0.0154(15) 0.0329(16) 0.0036(12) -0.0006(13) -0.0027(12)
C97 0.0343(17) 0.0213(15) 0.0299(16) 0.0047(12) 0.0075(13) -0.0036(12)
C98 0.0214(15) 0.0223(16) 0.0461(19) 0.0081(14) 0.0021(14) -0.0090(12)
C99 0.0109(12) 0.0170(14) 0.0198(13) -0.0049(11) 0.0007(10) -0.0013(10)
C49 0.0241(15) 0.0293(17) 0.0365(17) -0.0172(14) 0.0030(13) 0.0053(12)
C100 0.0156(12) 0.0101(12) 0.0211(13) -0.0014(10) -0.0010(11) 0.0009(9)
C101 0.0240(14) 0.0162(14) 0.0421(17) -0.0111(12) 0.0079(13) -0.0014(11)
C102 0.093(4) 0.016(2) 0.063(3) -0.007(2) 0.012(3) -0.002(2)
C103 0.038(3) 0.057(4) 0.133(6) -0.071(4) -0.024(3) 0.008(2)
C104 0.043(3) 0.020(2) 0.065(3) -0.025(2) 0.024(2) -0.0080(18)
C105 0.046(7) 0.010(5) 0.046(7) -0.011(5) 0.000(5) -0.009(5)
C106 0.047(6) 0.028(8) 0.172(16) -0.039(9) -0.004(7) 0.002(5)
C107 0.160(14) 0.025(8) 0.052(6) -0.015(5) -0.014(7) -0.028(8)

loop_
_atom_type_symbol
_atom_type_description
_atom_type_scat_dispersion_real
_atom_type_scat_dispersion_imag
_atom_type_scat_source
C C 0.0015 0.0009 'International Tables Vol C Tables 4.2.6.8 and 6.1.1.4'
H H 0.0000 0.0000 'International Tables Vol C Tables 4.2.6.8 and 6.1.1.4'
Si Si 0.0522 0.0431 'International Tables Vol C Tables 4.2.6.8 and 6.1.1.4'
Zr Zr -0.5364 2.6141 'International Tables Vol C Tables 4.2.6.8 and 6.1.1.4'

loop_
_geom_angle_atom_site_label_1
_geom_angle_atom_site_label_2
_geom_angle_atom_site_label_3
_geom_angle
C4 Zr1 C1 83.79(9)
C4 Zr1 C9 132.27(9)
C1 Zr1 C9 102.11(9)
C4 Zr1 C13 80.90(9)
C1 Zr1 C13 104.80(9)
C9 Zr1 C13 139.30(10)
C4 Zr1 C14 100.36(10)
C1 Zr1 C14 132.54(9)
C9 Zr1 C14 108.53(11)
C13 Zr1 C14 32.42(10)
C4 Zr1 C8 116.60(10)
C1 Zr1 C8 132.89(9)
C9 Zr1 C8 32.24(10)
C13 Zr1 C8 119.52(10)
C14 Zr1 C8 87.57(10)
C4 Zr1 C5 106.05(9)
C1 Zr1 C5 80.92(9)
C9 Zr1 C5 32.33(9)
C13 Zr1 C5 171.63(10)
C14 Zr1 C5 139.63(10)
C8 Zr1 C5 53.42(9)
C4 Zr1 C12 97.27(9)
C1 Zr1 C12 79.03(9)
C9 Zr1 C12 130.45(10)
C13 Zr1 C12 32.40(9)
C14 Zr1 C12 53.52(10)
C8 Zr1 C12 133.15(10)
C5 Zr1 C12 147.23(9)
C4 Zr1 C6 78.92(9)
C1 Zr1 C6 95.00(9)
C9 Zr1 C6 53.50(9)
C13 Zr1 C6 149.88(10)
C14 Zr1 C6 132.36(10)
C8 Zr1 C6 53.41(10)
C5 Zr1 C6 32.28(9)
C12 Zr1 C6 173.30(9)
C4 Zr1 C10 131.85(10)
C1 Zr1 C10 118.96(10)
C9 Zr1 C10 86.79(10)
C13 Zr1 C10 53.47(10)
C14 Zr1 C10 32.34(10)
C8 Zr1 C10 80.02(10)
C5 Zr1 C10 118.49(10)
C12 Zr1 C10 53.13(10)
C6 Zr1 C10 133.38(10)
C4 Zr1 C7 85.21(9)
C1 Zr1 C7 127.33(9)
C9 Zr1 C7 53.35(10)
C13 Zr1 C7 123.90(10)
C14 Zr1 C7 100.09(10)
C8 Zr1 C7 32.10(10)
C5 Zr1 C7 53.42(9)
C12 Zr1 C7 153.57(10)
C6 Zr1 C7 32.34(9)
C10 Zr1 C7 106.41(11)
C4 Zr1 C11 129.50(9)
C1 Zr1 C11 87.49(9)
C9 Zr1 C11 98.20(10)
C13 Zr1 C11 53.67(9)
C14 Zr1 C11 53.42(10)
C8 Zr1 C11 105.48(10)
C5 Zr1 C11 121.47(9)
C12 Zr1 C11 32.38(9)
C6 Zr1 C11 151.52(9)
C10 Zr1 C11 31.80(10)
C7 Zr1 C11 135.99(10)
C2 C1 Si2 124.09(18)
C2 C1 Zr1 104.57(16)
Si2 C1 Zr1 131.28(13)
C20 Si1 C19 108.05(15)
C20 Si1 C4 113.52(12)
C19 Si1 C4 113.07(12)
C20 Si1 C18 106.77(13)
C19 Si1 C18 105.56(13)
C4 Si1 C18 109.41(12)
C55 Zr2 C52 85.06(9)
C55 Zr2 C57 105.94(11)
C52 Zr2 C57 134.68(10)
C55 Zr2 C65 130.88(9)
C52 Zr2 C65 112.97(9)
C57 Zr2 C65 92.94(10)
C55 Zr2 C64 103.62(9)
C52 Zr2 C64 136.64(9)
C57 Zr2 C64 84.37(9)
C65 Zr2 C64 32.64(9)
C55 Zr2 C56 81.75(9)
C52 Zr2 C56 112.40(9)
C57 Zr2 C56 32.32(10)
C65 Zr2 C56 125.21(9)
C64 Zr2 C56 110.88(9)
C55 Zr2 C58 134.74(11)
C52 Zr2 C58 113.60(11)
C57 Zr2 C58 31.99(11)
C65 Zr2 C58 81.22(9)
C64 Zr2 C58 90.36(10)
C56 Zr2 C58 53.20(11)
C55 Zr2 C60 91.80(9)
C52 Zr2 C60 83.11(9)
C57 Zr2 C60 53.34(9)
C65 Zr2 C60 133.87(9)
C64 Zr2 C60 137.63(9)
C56 Zr2 C60 32.13(9)
C58 Zr2 C60 53.26(9)
C55 Zr2 C61 116.43(9)
C52 Zr2 C61 84.23(9)
C57 Zr2 C61 124.92(10)
C65 Zr2 C61 32.42(8)
C64 Zr2 C61 53.59(9)
C56 Zr2 C61 157.16(9)
C58 Zr2 C61 106.58(10)
C60 Zr2 C61 147.80(9)
C55 Zr2 C59 123.82(9)
C52 Zr2 C59 84.14(10)
C57 Zr2 C59 52.85(11)
C65 Zr2 C59 103.88(10)
C64 Zr2 C59 121.23(10)
C56 Zr2 C59 52.99(10)
C58 Zr2 C59 31.84(10)
C60 Zr2 C59 32.17(9)
C61 Zr2 C59 117.00(9)
C55 Zr2 C63 77.32(9)
C52 Zr2 C63 116.07(9)
C57 Zr2 C63 109.25(10)
C65 Zr2 C63 53.59(9)
C64 Zr2 C63 32.20(9)
C56 Zr2 C63 124.57(9)
C58 Zr2 C63 122.26(10)
C60 Zr2 C63 156.48(9)
C61 Zr2 C63 53.19(9)
C59 Zr2 C63 153.43(10)
C55 Zr2 C62 84.81(9)
C52 Zr2 C62 86.18(9)
C57 Zr2 C62 137.65(9)
C65 Zr2 C62 53.50(9)
C64 Zr2 C62 53.33(9)
C56 Zr2 C62 155.84(10)
C58 Zr2 C62 134.69(9)
C60 Zr2 C62 169.01(9)
C61 Zr2 C62 32.08(9)
C59 Zr2 C62 148.61(10)
C63 Zr2 C62 32.01(9)
C1 C2 C3 123.3(2)
C1 C2 C21 121.6(2)
C3 C2 C21 115.0(2)
C1 Si2 C17 114.61(13)
C1 Si2 C15 109.07(12)
C17 Si2 C15 105.63(13)
C1 Si2 C16 111.88(12)
C17 Si2 C16 108.16(15)
C15 Si2 C16 107.06(13)
C70 Si4 C55 116.95(13)
C70 Si4 C71 105.99(14)
C55 Si4 C71 109.78(12)
C70 Si4 C69 109.25(17)
C55 Si4 C69 107.42(13)
C71 Si4 C69 107.05(14)
C3 C4 Si1 123.74(19)
C3 C4 Zr1 104.80(17)
Si1 C4 Zr1 131.26(12)
C8 C7 C6 107.6(3)
C8 C7 Zr1 72.83(16)
C6 C7 Zr1 73.50(15)
C5 C6 C7 107.6(3)
C5 C6 Zr1 73.15(15)
C7 C6 Zr1 74.16(15)
C9 C5 C6 108.0(3)
C9 C5 Zr1 73.04(15)
C6 C5 Zr1 74.57(15)
C9 C8 C7 108.4(3)
C9 C8 Zr1 73.15(15)
C7 C8 Zr1 75.07(15)
C8 C9 C5 108.4(3)
C8 C9 Zr1 74.61(16)
C5 C9 Zr1 74.63(15)
C11 C10 C14 108.5(3)
C11 C10 Zr1 74.35(16)
C14 C10 Zr1 72.52(16)
C10 C11 C12 107.6(3)
C10 C11 Zr1 73.85(16)
C12 C11 Zr1 72.99(15)
C13 C12 C11 108.0(3)
C13 C12 Zr1 72.97(15)
C11 C12 Zr1 74.63(15)
C14 C13 C12 107.9(3)
C14 C13 Zr1 73.88(16)
C12 C13 Zr1 74.63(15)
C13 C14 C10 108.0(3)
C13 C14 Zr1 73.69(16)
C10 C14 Zr1 75.14(17)
C22 C21 C26 119.0(2)
C22 C21 C2 119.5(2)
C26 C21 C2 121.5(2)
C37 C23 C22 117.4(2)
C37 C23 C27 121.1(2)
C22 C23 C27 121.5(2)
C21 C22 C23 121.7(2)
C28 C27 C29 109.1(2)
C28 C27 C30 107.9(2)
C29 C27 C30 108.2(2)
C28 C27 C23 111.8(2)
C29 C27 C23 108.0(2)
C30 C27 C23 111.7(2)
C100 C26 C21 121.2(2)
C38 C39 C40 121.1(2)
C39 C38 C51 119.0(2)
C39 C38 C3 122.2(2)
C51 C38 C3 118.8(2)
C68 Si3 C52 115.87(13)
C68 Si3 C67 106.97(16)
C52 Si3 C67 110.47(13)
C68 Si3 C66 106.46(14)
C52 Si3 C66 109.53(12)
C67 Si3 C66 107.14(13)
C4 C3 C38 120.8(2)
C4 C3 C2 123.0(2)
C38 C3 C2 116.1(2)
C43 C41 C44 107.6(2)
C43 C41 C42 110.0(3)
C44 C41 C42 109.0(2)
C43 C41 C40 112.5(2)
C44 C41 C40 109.5(2)
C42 C41 C40 108.2(2)
C45 C40 C39 117.7(2)
C45 C40 C41 123.2(2)
C39 C40 C41 119.0(2)
C40 C45 C46 122.9(2)
C46 C47 C49 112.4(2)
C46 C47 C48 110.6(2)
C49 C47 C48 107.8(2)
C46 C47 C50 107.7(2)
C49 C47 C50 108.6(2)
C48 C47 C50 109.7(2)
C51 C46 C45 117.2(2)
C51 C46 C47 122.7(2)
C45 C46 C47 120.0(2)
C46 C51 C38 121.9(2)
C53 C52 Si3 124.91(19)
C53 C52 Zr2 103.14(17)
Si3 C52 Zr2 131.48(13)
C52 C53 C72 122.0(2)
C52 C53 C54 123.8(2)
C72 C53 C54 114.2(2)
C55 C54 C86 119.9(2)
C55 C54 C53 123.7(2)
C86 C54 C53 116.2(2)
C54 C55 Si4 124.73(18)
C54 C55 Zr2 102.99(16)
Si4 C55 Zr2 132.15(12)
C60 C56 C57 107.8(3)
C60 C56 Zr2 74.19(15)
C57 C56 Zr2 73.18(16)
C58 C57 C56 108.4(3)
C58 C57 Zr2 74.80(17)
C56 C57 Zr2 74.50(16)
C57 C58 C59 108.0(3)
C57 C58 Zr2 73.21(17)
C59 C58 Zr2 74.80(16)
C58 C59 C60 108.2(3)
C58 C59 Zr2 73.36(17)
C60 C59 Zr2 73.33(15)
C56 C60 C59 107.5(3)
C56 C60 Zr2 73.68(15)
C59 C60 Zr2 74.50(15)
C62 C61 C65 108.1(2)
C62 C61 Zr2 74.62(15)
C65 C61 Zr2 72.70(14)
C61 C62 C63 108.0(2)
C61 C62 Zr2 73.30(15)
C63 C62 Zr2 73.78(15)
C64 C63 C62 108.0(3)
C64 C63 Zr2 72.40(15)
C62 C63 Zr2 74.21(15)
C63 C64 C65 108.3(2)
C63 C64 Zr2 75.39(15)
C65 C64 Zr2 73.63(15)
C61 C65 C64 107.6(2)
C61 C65 Zr2 74.88(14)
C64 C65 Zr2 73.73(15)
C23 C37 C100 122.8(2)
C73 C72 C85 119.2(2)
C73 C72 C53 119.8(2)
C85 C72 C53 121.0(2)
C72 C73 C74 121.3(2)
C79 C74 C73 117.5(2)
C79 C74 C75 122.4(2)
C73 C74 C75 120.1(2)
C77 C75 C78 108.8(2)
C77 C75 C76 107.9(3)
C78 C75 C76 107.9(2)
C77 C75 C74 112.7(2)
C78 C75 C74 108.9(2)
C76 C75 C74 110.4(2)
C74 C79 C80 122.6(2)
C85 C80 C79 117.7(2)
C85 C80 C81 122.3(2)
C79 C80 C81 119.9(2)
C83 C81 C84 108.5(3)
C83 C81 C80 109.8(2)
C84 C81 C80 112.8(2)
C83 C81 C82 110.4(3)
C84 C81 C82 107.1(3)
C80 C81 C82 108.2(2)
C80 C85 C72 121.6(2)
C87 C86 C99 119.0(2)
C87 C86 C54 123.1(2)
C99 C86 C54 117.9(2)
C86 C87 C88 121.4(2)
C94 C88 C87 117.7(2)
C94 C88 C89 121.5(2)
C87 C88 C89 120.8(2)
C91 C89 C90 109.7(3)
C91 C89 C92 108.4(3)
C90 C89 C92 106.7(3)
C91 C89 C88 108.1(2)
C90 C89 C88 111.1(2)
C92 C89 C88 112.8(2)
C88 C94 C95 122.7(2)
C98 C93 C95 112.5(2)
C98 C93 C97 108.6(2)
C95 C93 C97 108.0(2)
C98 C93 C96 108.4(2)
C95 C93 C96 109.4(2)
C97 C93 C96 109.7(2)
C99 C95 C94 117.4(2)
C99 C95 C93 122.9(2)
C94 C95 C93 119.6(2)
C95 C99 C86 121.9(2)
C26 C100 C37 117.8(2)
C26 C100 C101 122.2(2)
C37 C100 C101 120.0(2)
C105 C101 C106 107.7(9)
C103 C101 C104 110.5(3)
C103 C101 C100 110.7(3)
C105 C101 C100 116.0(5)
C106 C101 C100 110.5(7)
C104 C101 C100 113.4(3)
C103 C101 C102 108.6(4)
C104 C101 C102 106.3(3)
C100 C101 C102 107.0(3)
C105 C101 C107 106.1(9)
C106 C101 C107 112.1(11)
C100 C101 C107 104.5(6)

loop_
_geom_bond_atom_site_label_1
_geom_bond_atom_site_label_2
_geom_bond_distance
Zr1 C4 2.242(2)
Zr1 C1 2.248(2)
Zr1 C9 2.489(3)
Zr1 C13 2.497(3)
Zr1 C14 2.499(3)
Zr1 C8 2.508(3)
Zr1 C5 2.509(2)
Zr1 C12 2.518(3)
Zr1 C6 2.527(2)
Zr1 C10 2.533(3)
Zr1 C7 2.536(3)
Zr1 C11 2.539(3)
C1 C2 1.364(3)
C1 Si2 1.860(2)
Si1 C20 1.865(3)
Si1 C19 1.867(3)
Si1 C4 1.872(3)
Si1 C18 1.874(3)
Zr2 C55 2.238(2)
Zr2 C52 2.248(2)
Zr2 C57 2.500(3)
Zr2 C65 2.502(2)
Zr2 C64 2.503(2)
Zr2 C56 2.517(3)
Zr2 C58 2.520(3)
Zr2 C60 2.523(3)
Zr2 C61 2.530(2)
Zr2 C59 2.538(3)
Zr2 C63 2.541(3)
Zr2 C62 2.547(3)
C2 C3 1.501(3)
C2 C21 1.504(3)
Si2 C17 1.866(3)
Si2 C15 1.877(3)
Si2 C16 1.881(3)
Si4 C70 1.853(3)
Si4 C55 1.864(3)
Si4 C71 1.871(3)
Si4 C69 1.882(3)
C4 C3 1.364(3)
C7 C8 1.395(4)
C7 C6 1.410(4)
C29 C27 1.531(4)
C6 C5 1.400(4)
C5 C9 1.392(4)
C8 C9 1.387(4)
C10 C11 1.389(4)
C10 C14 1.402(4)
C11 C12 1.410(4)
C12 C13 1.399(4)
C13 C14 1.395(4)
C21 C22 1.388(3)
C21 C26 1.394(3)
C23 C37 1.388(3)
C23 C22 1.394(3)
C23 C27 1.538(3)
C28 C27 1.526(4)
C27 C30 1.531(4)
C26 C100 1.387(3)
C39 C38 1.385(3)
C39 C40 1.396(3)
C38 C51 1.393(3)
C38 C3 1.499(3)
Si3 C68 1.868(3)
Si3 C52 1.869(3)
Si3 C67 1.872(3)
Si3 C66 1.879(3)
C41 C43 1.519(4)
C41 C44 1.523(4)
C41 C42 1.533(4)
C41 C40 1.537(3)
C40 C45 1.383(3)
C45 C46 1.398(3)
C48 C47 1.534(4)
C47 C46 1.530(3)
C47 C49 1.531(4)
C47 C50 1.537(4)
C46 C51 1.380(3)
C52 C53 1.360(3)
C53 C72 1.508(3)
C53 C54 1.508(3)
C54 C55 1.363(3)
C54 C86 1.508(3)
C56 C60 1.395(4)
C56 C57 1.397(4)
C57 C58 1.383(5)
C58 C59 1.388(5)
C59 C60 1.403(4)
C61 C62 1.403(4)
C61 C65 1.405(4)
C62 C63 1.403(4)
C63 C64 1.399(4)
C64 C65 1.407(4)
C37 C100 1.396(3)
C72 C73 1.386(3)
C72 C85 1.389(3)
C73 C74 1.402(3)
C74 C79 1.387(3)
C74 C75 1.536(3)
C75 C77 1.527(4)
C75 C78 1.530(4)
C75 C76 1.532(4)
C79 C80 1.401(3)
C80 C85 1.384(3)
C80 C81 1.534(3)
C81 C83 1.512(4)
C81 C84 1.513(4)
C81 C82 1.539(4)
C86 C87 1.387(3)
C86 C99 1.390(3)
C87 C88 1.397(3)
C88 C94 1.390(3)
C88 C89 1.529(3)
C89 C91 1.509(4)
C89 C90 1.514(4)
C89 C92 1.518(4)
C94 C95 1.398(3)
C93 C98 1.526(4)
C93 C95 1.531(3)
C93 C97 1.536(4)
C93 C96 1.540(4)
C95 C99 1.386(3)
C100 C101 1.531(3)
C101 C103 1.486(5)
C101 C105 1.494(9)
C101 C106 1.501(11)
C101 C104 1.507(4)
C101 C102 1.573(5)
C101 C107 1.576(11)
